data_7710545
loop_
_publ_author_name
'Komuro, Takashi'
'Mochizuki, Daiki'
'Hashimoto, Hisako'
'Tobita, Hiromi'

_publ_section_title
;
 Iridium and rhodium complexes bearing a silyl-bipyridine pincer ligand:
 synthesis, structures and catalytic activity for C--H borylation of
 arenes
;
_journal_name_full 'Dalton Transactions'
_journal_paper_doi 10.1039/D2DT01227H
_journal_year 2022
_chemical_formula_moiety 'C19 H28 Cl Ir N2 Si'
_chemical_formula_sum 'C19 H28 Cl Ir N2 Si'
_chemical_formula_weight 540.17
_chemical_properties_physical Air-sensitive,Moisture-sensitive
_space_group_crystal_system monoclinic
_space_group_IT_number 14
_space_group_name_Hall '-P 2ybc'
_space_group_name_H-M_alt 'P 1 21/c 1'
_atom_sites_solution_hydrogens mixed
_atom_sites_solution_primary heavy
_atom_sites_solution_secondary difmap
_audit_creation_method SHELXL-2018/1
_audit_update_record
;
2022-04-18 deposited with the CCDC.	2022-06-13 downloaded from the CCDC.
;
_cell_angle_alpha 90
_cell_angle_beta 96.959(4)
_cell_angle_gamma 90
_cell_formula_units_Z 4
_cell_length_a 13.0266(10)
_cell_length_b 9.0938(5)
_cell_length_c 17.1609(7)
_cell_measurement_reflns_used 25463
_cell_measurement_temperature 150(2)
_cell_measurement_theta_max 27.5
_cell_measurement_theta_min 2.5
_cell_volume 2017.9(2)
_computing_cell_refinement PROCESS-AUTO
_computing_data_collection PROCESS-AUTO
_computing_data_reduction 'teXsan Ver.1.11'
_computing_molecular_graphics
;
'ORTEP-3', 'Yadokari-XG (Wakita, Nemoto et al., 2009)'
;
_computing_publication_material
;
'Yadokari-XG (Wakita, Nemoto et al., 2009)'
;
_computing_structure_refinement 'SHELXL-2018/1 (Sheldrick, 2018)'
_computing_structure_solution 'DIRDIF-2008 (PATTY)'
_diffrn_ambient_temperature 150(2)
_diffrn_detector_area_resol_mean 10.00
_diffrn_measured_fraction_theta_full 0.998
_diffrn_measured_fraction_theta_max 0.998
_diffrn_measurement_device_type 'Rigaku RAXIS-RAPID Imaging Plate'
_diffrn_measurement_method \w
_diffrn_radiation_monochromator graphite
_diffrn_radiation_source 'rotating-anode X-ray tube'
_diffrn_radiation_type MoK\a
_diffrn_radiation_wavelength 0.71073
_diffrn_reflns_av_R_equivalents 0.1109
_diffrn_reflns_av_unetI/netI 0.0604
_diffrn_reflns_Laue_measured_fraction_full 0.998
_diffrn_reflns_Laue_measured_fraction_max 0.998
_diffrn_reflns_limit_h_max 16
_diffrn_reflns_limit_h_min -16
_diffrn_reflns_limit_k_max 11
_diffrn_reflns_limit_k_min -11
_diffrn_reflns_limit_l_max 22
_diffrn_reflns_limit_l_min -22
_diffrn_reflns_number 20365
_diffrn_reflns_point_group_measured_fraction_full 0.998
_diffrn_reflns_point_group_measured_fraction_max 0.998
_diffrn_reflns_theta_full 25.242
_diffrn_reflns_theta_max 27.475
_diffrn_reflns_theta_min 2.700
_exptl_absorpt_coefficient_mu 6.812
_exptl_absorpt_correction_T_max 0.455645
_exptl_absorpt_correction_T_min 0.233815
_exptl_absorpt_correction_type numerical
_exptl_absorpt_process_details
;
HIGASHI, T. (1999). Shape - Program to obtain Crystal Shape using CCD camera.
Rigaku Corporation, Tokyo, Japan.
HIGASHI, T. (1999). Numabs - Numerical Absorption Correction, 
Rigaku Corporation, Tokyo, Japan.
;
_exptl_crystal_colour black
_exptl_crystal_density_diffrn 1.778
_exptl_crystal_description block
_exptl_crystal_F_000 1056
_exptl_crystal_recrystallization_method 'Re-crystallisation from solvent: THF/hexane'
_exptl_crystal_size_max 0.200
_exptl_crystal_size_mid 0.150
_exptl_crystal_size_min 0.150
_refine_diff_density_max 3.171
_refine_diff_density_min -1.194
_refine_diff_density_rms 0.205
_refine_ls_extinction_method none
_refine_ls_goodness_of_fit_ref 1.153
_refine_ls_hydrogen_treatment mixed
_refine_ls_matrix_type full
_refine_ls_number_parameters 227
_refine_ls_number_reflns 4608
_refine_ls_number_restraints 1
_refine_ls_restrained_S_all 1.153
_refine_ls_R_factor_all 0.0393
_refine_ls_R_factor_gt 0.0360
_refine_ls_shift/su_max 0.001
_refine_ls_shift/su_mean 0.000
_refine_ls_structure_factor_coef Fsqd
_refine_ls_weighting_details 'w=1/[\s^2^(Fo^2^)+(0.0460P)^2^+2.1524P] where P=(Fo^2^+2Fc^2^)/3'
_refine_ls_weighting_scheme calc
_refine_ls_wR_factor_gt 0.0948
_refine_ls_wR_factor_ref 0.0977
_reflns_Friedel_coverage 0.000
_reflns_number_gt 4285
_reflns_number_total 4608
_reflns_threshold_expression 'I > 2\s(I)'
_cod_data_source_file d2dt01227h2.cif
_cod_data_source_block complex-1
_cod_original_sg_symbol_H-M 'P 21/c'
_cod_database_code 7710545
_shelx_shelxl_version_number 2018/1
_shelx_space_group_comment
;
The symmetry employed for this shelxl refinement is uniquely defined
by the following loop, which should always be used as a source of
symmetry information in preference to the above space-group names.
They are only intended as comments.
;
_shelx_estimated_absorpt_t_min 0.343
_shelx_estimated_absorpt_t_max 0.428

loop_
_space_group_symop_operation_xyz
'x, y, z'
'-x, y+1/2, -z+1/2'
'-x, -y, -z'
'x, -y-1/2, z-1/2'

loop_
_atom_site_label
_atom_site_type_symbol
_atom_site_fract_x
_atom_site_fract_y
_atom_site_fract_z
_atom_site_U_iso_or_equiv
_atom_site_adp_type
_atom_site_occupancy
_atom_site_site_symmetry_order
_atom_site_calc_flag
_atom_site_refinement_flags_posn
_atom_site_refinement_flags_adp
_atom_site_refinement_flags_occupancy
_atom_site_disorder_assembly
_atom_site_disorder_group
Ir1 Ir 0.11676(2) 0.10528(2) 0.37859(2) 0.01893(9) Uani 1 1 d D . . . .
H1 H 0.132(6) -0.052(3) 0.340(3) 0.051(18) Uiso 1 1 d D . . . .
Cl1 Cl 0.04584(10) 0.15079(13) 0.24938(6) 0.0293(2) Uani 1 1 d . . . . .
Si1 Si 0.29137(10) 0.09291(12) 0.37875(7) 0.0206(3) Uani 1 1 d . . . . .
N1 N 0.1549(3) 0.0629(4) 0.49214(19) 0.0197(7) Uani 1 1 d . . . . .
N2 N 0.0202(3) 0.2541(4) 0.43033(19) 0.0219(7) Uani 1 1 d . . . . .
C1 C 0.3511(4) 0.2832(5) 0.4074(2) 0.0239(8) Uani 1 1 d . . . . .
C2 C 0.4679(4) 0.2919(6) 0.4075(3) 0.0350(11) Uani 1 1 d . . . . .
H2 H 0.484872 0.282465 0.353671 0.053 Uiso 1 1 calc R U . . .
H3 H 0.500949 0.212028 0.439746 0.053 Uiso 1 1 calc R U . . .
H4 H 0.493004 0.386688 0.429310 0.053 Uiso 1 1 calc R U . . .
C3 C 0.3286(4) 0.3207(5) 0.4913(3) 0.0301(10) Uani 1 1 d . . . . .
H5 H 0.359771 0.245823 0.527846 0.045 Uiso 1 1 calc R U . . .
H6 H 0.253698 0.322995 0.492870 0.045 Uiso 1 1 calc R U . . .
H7 H 0.358115 0.417168 0.506466 0.045 Uiso 1 1 calc R U . . .
C4 C 0.3000(5) 0.4012(5) 0.3519(3) 0.0331(12) Uani 1 1 d . . . . .
H8 H 0.324571 0.498595 0.370156 0.050 Uiso 1 1 calc R U . . .
H9 H 0.224766 0.396178 0.351203 0.050 Uiso 1 1 calc R U . . .
H10 H 0.318016 0.384366 0.298786 0.050 Uiso 1 1 calc R U . . .
C5 C 0.3499(4) 0.0040(6) 0.2920(3) 0.0304(10) Uani 1 1 d . . . . .
C6 C 0.3458(6) 0.1102(6) 0.2219(3) 0.0442(15) Uani 1 1 d . . . . .
H11 H 0.373337 0.061063 0.178023 0.066 Uiso 1 1 calc R U . . .
H12 H 0.387411 0.197560 0.237215 0.066 Uiso 1 1 calc R U . . .
H13 H 0.273952 0.139522 0.205758 0.066 Uiso 1 1 calc R U . . .
C7 C 0.2909(5) -0.1339(6) 0.2640(3) 0.0401(13) Uani 1 1 d . . . . .
H14 H 0.324768 -0.180491 0.222337 0.060 Uiso 1 1 calc R U . . .
H15 H 0.219767 -0.107706 0.243488 0.060 Uiso 1 1 calc R U . . .
H16 H 0.290197 -0.202415 0.307943 0.060 Uiso 1 1 calc R U . . .
C8 C 0.4615(5) -0.0417(8) 0.3170(4) 0.0478(14) Uani 1 1 d . . . . .
H17 H 0.464099 -0.109730 0.361445 0.072 Uiso 1 1 calc R U . . .
H18 H 0.503108 0.045630 0.332557 0.072 Uiso 1 1 calc R U . . .
H19 H 0.489132 -0.090322 0.273002 0.072 Uiso 1 1 calc R U . . .
C9 C 0.3195(4) -0.0382(5) 0.4660(3) 0.0276(9) Uani 1 1 d . . . . .
H20 H 0.315562 -0.141424 0.447539 0.033 Uiso 1 1 calc R U . . .
H21 H 0.389965 -0.020325 0.492998 0.033 Uiso 1 1 calc R U . . .
C10 C 0.2415(4) -0.0122(4) 0.5213(2) 0.0232(8) Uani 1 1 d . . . . .
C11 C 0.2544(4) -0.0550(5) 0.6003(2) 0.0260(9) Uani 1 1 d . . . . .
H22 H 0.312999 -0.111781 0.620231 0.031 Uiso 1 1 calc R U . . .
C12 C 0.1835(4) -0.0156(5) 0.6490(2) 0.0292(10) Uani 1 1 d . . . . .
H23 H 0.189993 -0.050290 0.701627 0.035 Uiso 1 1 calc R U . . .
C13 C 0.1025(4) 0.0748(5) 0.6211(2) 0.0245(9) Uani 1 1 d . . . . .
H24 H 0.055705 0.109421 0.655356 0.029 Uiso 1 1 calc R U . . .
C14 C 0.0899(4) 0.1151(4) 0.5421(3) 0.0211(9) Uani 1 1 d . . . . .
C15 C 0.0131(4) 0.2195(4) 0.5067(2) 0.0220(8) Uani 1 1 d . . . . .
C16 C -0.0622(4) 0.2857(5) 0.5469(3) 0.0256(9) Uani 1 1 d . . . . .
H25 H -0.068801 0.259076 0.599646 0.031 Uiso 1 1 calc R U . . .
C17 C -0.1262(5) 0.3894(5) 0.5089(3) 0.0315(11) Uani 1 1 d . . . . .
H26 H -0.177286 0.435653 0.535551 0.038 Uiso 1 1 calc R U . . .
C18 C -0.1167(4) 0.4274(5) 0.4313(3) 0.0296(10) Uani 1 1 d . . . . .
H27 H -0.159697 0.500689 0.404878 0.036 Uiso 1 1 calc R U . . .
C19 C -0.0426(4) 0.3553(5) 0.3940(3) 0.0241(9) Uani 1 1 d . . . . .
H28 H -0.036402 0.378570 0.340794 0.029 Uiso 1 1 calc R U . . .

loop_
_atom_site_aniso_label
_atom_site_aniso_U_11
_atom_site_aniso_U_22
_atom_site_aniso_U_33
_atom_site_aniso_U_23
_atom_site_aniso_U_13
_atom_site_aniso_U_12
Ir1 0.01766(12) 0.02060(12) 0.01826(11) 0.00099(5) 0.00105(8) 0.00104(5)
Cl1 0.0340(6) 0.0331(5) 0.0198(4) 0.0034(4) -0.0011(4) 0.0017(5)
Si1 0.0179(6) 0.0229(6) 0.0208(5) -0.0007(4) 0.0020(5) 0.0017(4)
N1 0.0168(17) 0.0211(15) 0.0206(15) 0.0015(13) -0.0001(13) -0.0016(15)
N2 0.0209(18) 0.0197(16) 0.0244(16) -0.0005(13) -0.0004(14) -0.0003(15)
C1 0.019(2) 0.0241(19) 0.028(2) -0.0016(16) 0.0008(16) -0.0002(17)
C2 0.021(2) 0.040(3) 0.043(3) 0.001(2) 0.002(2) -0.002(2)
C3 0.033(3) 0.027(2) 0.030(2) -0.0035(17) -0.0002(19) 0.000(2)
C4 0.033(3) 0.028(3) 0.037(3) 0.0042(17) 0.001(2) 0.0025(19)
C5 0.023(2) 0.040(2) 0.029(2) -0.0062(19) 0.0059(18) 0.002(2)
C6 0.048(4) 0.056(4) 0.031(3) -0.006(2) 0.012(3) -0.007(3)
C7 0.043(3) 0.038(2) 0.040(3) -0.013(2) 0.008(3) 0.004(3)
C8 0.026(3) 0.066(4) 0.052(3) -0.021(3) 0.007(2) 0.009(3)
C9 0.026(2) 0.026(2) 0.031(2) 0.0029(17) 0.0027(18) 0.0059(19)
C10 0.023(2) 0.0200(18) 0.0263(19) 0.0020(15) 0.0011(17) 0.0023(17)
C11 0.024(2) 0.027(2) 0.025(2) 0.0055(17) -0.0031(17) -0.0019(19)
C12 0.033(3) 0.032(2) 0.0216(19) 0.0040(16) -0.0018(18) -0.004(2)
C13 0.031(3) 0.0237(18) 0.0199(19) -0.0041(16) 0.0060(18) -0.0065(19)
C14 0.023(2) 0.0171(18) 0.023(2) -0.0020(14) 0.0011(18) -0.0027(16)
C15 0.021(2) 0.0183(17) 0.0262(18) -0.0045(14) 0.0028(16) -0.0056(16)
C16 0.021(2) 0.027(2) 0.029(2) -0.0062(16) 0.0027(17) -0.0016(18)
C17 0.028(3) 0.028(2) 0.038(3) -0.0082(17) 0.005(2) 0.0024(19)
C18 0.027(3) 0.0238(19) 0.036(2) -0.0022(18) -0.002(2) 0.010(2)
C19 0.022(2) 0.0213(18) 0.028(2) -0.0003(16) -0.0031(18) 0.0013(18)

loop_
_atom_type_symbol
_atom_type_description
_atom_type_scat_dispersion_real
_atom_type_scat_dispersion_imag
_atom_type_scat_source
C C 0.0033 0.0016 'International Tables Vol C Tables 4.2.6.8 and 6.1.1.4'
H H 0.0000 0.0000 'International Tables Vol C Tables 4.2.6.8 and 6.1.1.4'
N N 0.0061 0.0033 'International Tables Vol C Tables 4.2.6.8 and 6.1.1.4'
Si Si 0.0817 0.0704 'International Tables Vol C Tables 4.2.6.8 and 6.1.1.4'
Cl Cl 0.1484 0.1585 'International Tables Vol C Tables 4.2.6.8 and 6.1.1.4'
Ir Ir -1.4442 7.9887 'International Tables Vol C Tables 4.2.6.8 and 6.1.1.4'

loop_
_geom_angle_atom_site_label_1
_geom_angle_atom_site_label_2
_geom_angle_atom_site_label_3
_geom_angle
_geom_angle_site_symmetry_1
_geom_angle_site_symmetry_3
_geom_angle_publ_flag
N1 Ir1 N2 78.67(14) . . ?
N1 Ir1 Si1 81.84(12) . . ?
N2 Ir1 Si1 132.52(10) . . ?
N1 Ir1 Cl1 171.22(12) . . ?
N2 Ir1 Cl1 95.65(10) . . ?
Si1 Ir1 Cl1 106.88(4) . . ?
N1 Ir1 H1 102(2) . . ?
N2 Ir1 H1 149(3) . . ?
Si1 Ir1 H1 78(3) . . ?
Cl1 Ir1 H1 79(2) . . ?
C9 Si1 C5 106.7(2) . . ?
C9 Si1 C1 108.97(19) . . ?
C5 Si1 C1 112.7(2) . . ?
C9 Si1 Ir1 97.36(16) . . ?
C5 Si1 Ir1 120.49(16) . . ?
C1 Si1 Ir1 109.09(14) . . ?
C10 N1 C14 119.6(4) . . ?
C10 N1 Ir1 123.7(3) . . ?
C14 N1 Ir1 116.6(3) . . ?
C19 N2 C15 120.0(4) . . ?
C19 N2 Ir1 127.4(3) . . ?
C15 N2 Ir1 111.7(3) . . ?
C2 C1 C4 108.9(4) . . ?
C2 C1 C3 106.8(4) . . ?
C4 C1 C3 107.9(4) . . ?
C2 C1 Si1 114.7(3) . . ?
C4 C1 Si1 109.7(3) . . ?
C3 C1 Si1 108.6(3) . . ?
C1 C2 H2 109.5 . . ?
C1 C2 H3 109.5 . . ?
H2 C2 H3 109.5 . . ?
C1 C2 H4 109.5 . . ?
H2 C2 H4 109.5 . . ?
H3 C2 H4 109.5 . . ?
C1 C3 H5 109.5 . . ?
C1 C3 H6 109.5 . . ?
H5 C3 H6 109.5 . . ?
C1 C3 H7 109.5 . . ?
H5 C3 H7 109.5 . . ?
H6 C3 H7 109.5 . . ?
C1 C4 H8 109.5 . . ?
C1 C4 H9 109.5 . . ?
H8 C4 H9 109.5 . . ?
C1 C4 H10 109.5 . . ?
H8 C4 H10 109.5 . . ?
H9 C4 H10 109.5 . . ?
C7 C5 C8 107.0(5) . . ?
C7 C5 C6 107.6(4) . . ?
C8 C5 C6 109.5(5) . . ?
C7 C5 Si1 111.0(4) . . ?
C8 C5 Si1 110.5(3) . . ?
C6 C5 Si1 111.2(4) . . ?
C5 C6 H11 109.5 . . ?
C5 C6 H12 109.5 . . ?
H11 C6 H12 109.5 . . ?
C5 C6 H13 109.5 . . ?
H11 C6 H13 109.5 . . ?
H12 C6 H13 109.5 . . ?
C5 C7 H14 109.5 . . ?
C5 C7 H15 109.5 . . ?
H14 C7 H15 109.5 . . ?
C5 C7 H16 109.5 . . ?
H14 C7 H16 109.5 . . ?
H15 C7 H16 109.5 . . ?
C5 C8 H17 109.5 . . ?
C5 C8 H18 109.5 . . ?
H17 C8 H18 109.5 . . ?
C5 C8 H19 109.5 . . ?
H17 C8 H19 109.5 . . ?
H18 C8 H19 109.5 . . ?
C10 C9 Si1 108.6(3) . . ?
C10 C9 H20 110.0 . . ?
Si1 C9 H20 110.0 . . ?
C10 C9 H21 110.0 . . ?
Si1 C9 H21 110.0 . . ?
H20 C9 H21 108.4 . . ?
N1 C10 C11 119.5(4) . . ?
N1 C10 C9 116.4(4) . . ?
C11 C10 C9 124.1(4) . . ?
C12 C11 C10 120.6(4) . . ?
C12 C11 H22 119.7 . . ?
C10 C11 H22 119.7 . . ?
C11 C12 C13 119.3(4) . . ?
C11 C12 H23 120.3 . . ?
C13 C12 H23 120.3 . . ?
C12 C13 C14 119.3(4) . . ?
C12 C13 H24 120.3 . . ?
C14 C13 H24 120.3 . . ?
N1 C14 C13 120.8(4) . . ?
N1 C14 C15 114.4(4) . . ?
C13 C14 C15 124.8(4) . . ?
N2 C15 C16 120.6(4) . . ?
N2 C15 C14 115.4(4) . . ?
C16 C15 C14 124.1(4) . . ?
C17 C16 C15 118.8(4) . . ?
C17 C16 H25 120.6 . . ?
C15 C16 H25 120.6 . . ?
C16 C17 C18 120.4(5) . . ?
C16 C17 H26 119.8 . . ?
C18 C17 H26 119.8 . . ?
C19 C18 C17 118.1(4) . . ?
C19 C18 H27 121.0 . . ?
C17 C18 H27 121.0 . . ?
N2 C19 C18 122.1(4) . . ?
N2 C19 H28 118.9 . . ?
C18 C19 H28 118.9 . . ?

loop_
_geom_bond_atom_site_label_1
_geom_bond_atom_site_label_2
_geom_bond_distance
_geom_bond_site_symmetry_2
_geom_bond_publ_flag
Ir1 N1 1.990(3) . ?
Ir1 N2 2.115(4) . ?
Ir1 Si1 2.2771(14) . ?
Ir1 Cl1 2.3334(10) . ?
Ir1 H1 1.598(10) . ?
Si1 C9 1.915(4) . ?
Si1 C5 1.931(5) . ?
Si1 C1 1.937(4) . ?
N1 C10 1.361(6) . ?
N1 C14 1.362(6) . ?
N2 C19 1.335(6) . ?
N2 C15 1.362(5) . ?
C1 C2 1.523(7) . ?
C1 C4 1.532(6) . ?
C1 C3 1.542(6) . ?
C2 H2 0.9800 . ?
C2 H3 0.9800 . ?
C2 H4 0.9800 . ?
C3 H5 0.9800 . ?
C3 H6 0.9800 . ?
C3 H7 0.9800 . ?
C4 H8 0.9800 . ?
C4 H9 0.9800 . ?
C4 H10 0.9800 . ?
C5 C7 1.518(7) . ?
C5 C8 1.523(7) . ?
C5 C6 1.538(7) . ?
C6 H11 0.9800 . ?
C6 H12 0.9800 . ?
C6 H13 0.9800 . ?
C7 H14 0.9800 . ?
C7 H15 0.9800 . ?
C7 H16 0.9800 . ?
C8 H17 0.9800 . ?
C8 H18 0.9800 . ?
C8 H19 0.9800 . ?
C9 C10 1.490(6) . ?
C9 H20 0.9900 . ?
C9 H21 0.9900 . ?
C10 C11 1.401(6) . ?
C11 C12 1.367(7) . ?
C11 H22 0.9500 . ?
C12 C13 1.377(7) . ?
C12 H23 0.9500 . ?
C13 C14 1.395(6) . ?
C13 H24 0.9500 . ?
C14 C15 1.458(6) . ?
C15 C16 1.402(6) . ?
C16 C17 1.370(7) . ?
C16 H25 0.9500 . ?
C17 C18 1.396(7) . ?
C17 H26 0.9500 . ?
C18 C19 1.386(7) . ?
C18 H27 0.9500 . ?
C19 H28 0.9500 . ?

loop_
_geom_torsion_atom_site_label_1
_geom_torsion_atom_site_label_2
_geom_torsion_atom_site_label_3
_geom_torsion_atom_site_label_4
_geom_torsion
_geom_torsion_site_symmetry_1
_geom_torsion_site_symmetry_2
_geom_torsion_site_symmetry_3
_geom_torsion_site_symmetry_4
_geom_torsion_publ_flag
C14 N1 C10 C11 9.9(6) . . . . ?
Ir1 N1 C10 C11 -170.9(3) . . . . ?
C14 N1 C10 C9 -167.6(4) . . . . ?
Ir1 N1 C10 C9 11.6(5) . . . . ?
Si1 C9 C10 N1 16.8(5) . . . . ?
Si1 C9 C10 C11 -160.6(4) . . . . ?
N1 C10 C11 C12 -3.2(7) . . . . ?
C9 C10 C11 C12 174.1(4) . . . . ?
C10 C11 C12 C13 -4.3(7) . . . . ?
C11 C12 C13 C14 5.0(7) . . . . ?
C10 N1 C14 C13 -9.3(6) . . . . ?
Ir1 N1 C14 C13 171.5(3) . . . . ?
C10 N1 C14 C15 167.4(4) . . . . ?
Ir1 N1 C14 C15 -11.8(5) . . . . ?
C12 C13 C14 N1 1.7(6) . . . . ?
C12 C13 C14 C15 -174.5(4) . . . . ?
C19 N2 C15 C16 2.2(6) . . . . ?
Ir1 N2 C15 C16 -167.3(3) . . . . ?
C19 N2 C15 C14 -176.1(4) . . . . ?
Ir1 N2 C15 C14 14.4(4) . . . . ?
N1 C14 C15 N2 -2.5(5) . . . . ?
C13 C14 C15 N2 173.9(4) . . . . ?
N1 C14 C15 C16 179.2(4) . . . . ?
C13 C14 C15 C16 -4.3(7) . . . . ?
N2 C15 C16 C17 -2.2(6) . . . . ?
C14 C15 C16 C17 175.9(4) . . . . ?
C15 C16 C17 C18 0.4(7) . . . . ?
C16 C17 C18 C19 1.3(8) . . . . ?
C15 N2 C19 C18 -0.4(7) . . . . ?
Ir1 N2 C19 C18 167.4(4) . . . . ?
C17 C18 C19 N2 -1.4(7) . . . . ?
